data_1574306
loop_
_publ_author_name
'Krischer, Felix'
'Mayer, Stephan'
'Hensle, Lennart'
'Knyszek, Daniel'
'Darmandeh, Heidar'
'Gessner, Viktoria H.'

_publ_section_title
;
 Base-stabilized acyclic amino(ylidyl)silylenes: electron-rich donors for
 the stabilization of silicon-element multiple bonds
;
_journal_issue 19
_journal_name_full 'Chemical Science'
_journal_page_first 8346
_journal_page_last 8356
_journal_paper_doi 10.1039/D5SC01812A
_journal_volume 16
_journal_year 2025
_chemical_formula_moiety 'C54 H73 N4 O2 P S Si, C7 H8'
_chemical_formula_sum 'C61 H81 N4 O2 P S Si'
_chemical_formula_weight 993.41
_space_group_crystal_system triclinic
_space_group_IT_number 2
_space_group_name_Hall '-P 1'
_space_group_name_H-M_alt 'P -1'
_atom_sites_solution_hydrogens geom
_atom_sites_solution_primary dual
_audit_creation_date 2023-06-07
_audit_creation_method SHELXL-2019/3
_audit_update_record
;
2024-06-28 deposited with the CCDC.	2025-03-27 downloaded from the CCDC.
;
_cell_angle_alpha 76.2790(10)
_cell_angle_beta 89.3570(10)
_cell_angle_gamma 87.9160(10)
_cell_formula_units_Z 2
_cell_length_a 9.95910(10)
_cell_length_b 12.80600(10)
_cell_length_c 22.0685(3)
_cell_measurement_reflns_used 16257
_cell_measurement_temperature 105(2)
_cell_measurement_theta_max 76.6460
_cell_measurement_theta_min 3.6390
_cell_volume 2732.39(5)
_computing_cell_refinement 'CrysAlisPro 1.171.41.93a (Rigaku OD, 2020)'
_computing_data_collection 'CrysAlisPro 1.171.41.93a (Rigaku OD, 2020)'
_computing_data_reduction 'CrysAlisPro 1.171.41.93a (Rigaku OD, 2020)'
_computing_structure_refinement 'SHELXL-2019/2 (Sheldrick, 2019)'
_computing_structure_solution 'SHELXT 2018/2 (Sheldrick, 2018)'
_diffrn_ambient_environment N~2~
_diffrn_ambient_temperature 105(2)
_diffrn_detector 'Hybrid Pixel Array Detector'
_diffrn_detector_area_resol_mean 10.0000
_diffrn_detector_type HyPix
_diffrn_measured_fraction_theta_full 0.996
_diffrn_measured_fraction_theta_max 0.995
_diffrn_measurement_details
;
List of Runs (angles in degrees, time in seconds):

  # Type    Start    End  Width  t~exp~   \w     \q     \k     \f   Frames
#--------------------------------------------------------------------------
  1  \w    -78.00  20.00   0.50    3.50    --  -47.03  99.00  -2.00  196
  2  \w     27.00  54.00   0.50    3.50    --   47.03 -99.00-108.00   54
  3  \w   -128.00-102.00   0.50   14.00    --  -91.75 -99.00-108.00   52
  4  \w    -59.00 -31.00   0.50   14.00    --  -91.75  99.00  -2.00   56
  5  \w     66.00  92.00   0.50   14.00    --  105.91 -99.00-108.00   52
  6  \w    110.00 166.00   0.50   14.00    --  105.91  99.00  -2.00  112
  7  \w   -119.00 -77.00   0.50    3.50    --  -47.03-125.00  60.00   84
  8  \w    -60.00  25.00   0.50    3.50    --  -47.03  57.00 -30.00  170
  9  \w    -35.00  25.00   0.50    3.50    --  -47.03  38.00 -90.00  120
 10  \w   -108.00 -81.00   0.50    3.50    --  -47.03-125.00-120.00   54
 11  \w   -118.00 -84.00   0.50    3.50    --  -47.03-125.00   0.00   68
 12  \w    -15.00  27.00   0.50    3.50    --  -47.03  19.00-120.00   84
 13  \w   -159.00-108.00   0.50   14.00    --  -91.75 -30.00  90.00  102
 14  \w   -117.00 -91.00   0.50   14.00    --  -91.75 -77.00 120.00   52
 15  \w    -48.00 -22.00   0.50   14.00    --  -91.75  45.00   0.00   52
 16  \w    -48.00 -21.00   0.50   14.00    --  -91.75  45.00-150.00   54
 17  \w    -51.00 -19.00   0.50   14.00    --  -91.75  61.00-150.00   64
 18  \w   -101.00 -76.00   0.50   14.00    --  -91.75 -61.00 -30.00   50
 19  \w    -48.00 -20.00   0.50   14.00    --  -91.75  45.00  90.00   56
 20  \w    -47.00 -21.00   0.50   14.00    --  -91.75  45.00 -90.00   52
 21  \w   -162.00 -69.00   0.50   14.00    --  -91.75 -77.00-150.00  186
 22  \w    -46.00 -20.00   0.50   14.00    --  -91.75  45.00-180.00   52
 23  \w    -46.00 -21.00   0.50   14.00    --  -91.75  45.00  30.00   50
 24  \w     33.00  95.50   0.50   14.00    --  105.91 -94.00-180.00  125
 25  \w     61.00  97.00   0.50   14.00    --  105.91 -94.00-150.00   72
 26  \w     78.00 104.00   0.50   14.00    --  105.91 -94.00 -30.00   52
 27  \w     33.00  59.00   0.50   14.00    --  105.91 -94.00 -30.00   52
 28  \w     77.00  99.00   0.50   14.00    --  105.91 -94.00  30.00   44
 29  \w     81.00 100.50   0.50   14.00    --  105.91-125.00-180.00   39
 30  \w     41.00  72.00   0.50   14.00    --  105.91 -94.00  30.00   62
 31  \w     38.00  69.00   0.50   14.00    --  105.91-125.00-180.00   62
 32  \w     96.00 178.00   0.50   14.00    --  105.91  30.00  30.00  164
 33  \w     95.00 178.00   0.50   14.00    --  105.91  30.00 -60.00  166
 34  \w     33.00  58.00   0.50   14.00    --  105.91 -61.00 150.00   50
 35  \w     33.00 106.00   0.50   14.00    --  105.91-107.00 -66.67  146
 36  \w     99.00 177.00   0.50   14.00    --  105.91  45.00 -90.00  156
 37  \w     34.00  97.00   0.50   14.00    --  105.91 -94.00  60.00  126
 38  \w     66.00  93.50   0.50   14.00    --  105.91 -94.00 120.00   55
 39  \w     47.00 105.00   0.50   14.00    --  105.91 -94.00 -60.00  116
 40  \w     37.00 101.50   0.50   14.00    --  105.91 -77.00  60.00  129
;
_diffrn_measurement_device 'four-circle diffractometer'
_diffrn_measurement_device_type 'XtaLAB Synergy, Dualflex, HyPix'
_diffrn_measurement_method '\w scans'
_diffrn_orient_matrix_type 'CrysAlisPro convention (1999,Acta A55,543-557)'
_diffrn_orient_matrix_UB_11 0.1036677000
_diffrn_orient_matrix_UB_12 0.0432387000
_diffrn_orient_matrix_UB_13 0.0383744000
_diffrn_orient_matrix_UB_21 0.0971951000
_diffrn_orient_matrix_UB_22 0.0193363000
_diffrn_orient_matrix_UB_23 -0.0560452000
_diffrn_orient_matrix_UB_31 -0.0613747000
_diffrn_orient_matrix_UB_32 0.1144980000
_diffrn_orient_matrix_UB_33 -0.0234537000
_diffrn_radiation_monochromator mirror
_diffrn_radiation_probe x-ray
_diffrn_radiation_type CuK\a
_diffrn_radiation_wavelength 1.54184
_diffrn_reflns_av_R_equivalents 0.0319
_diffrn_reflns_av_sigmaI/netI 0.0461
_diffrn_reflns_av_unetI/netI 0.0316
_diffrn_reflns_Laue_measured_fraction_full 0.996
_diffrn_reflns_Laue_measured_fraction_max 0.995
_diffrn_reflns_limit_h_max 11
_diffrn_reflns_limit_h_min -11
_diffrn_reflns_limit_k_max 15
_diffrn_reflns_limit_k_min -14
_diffrn_reflns_limit_l_max 26
_diffrn_reflns_limit_l_min -26
_diffrn_reflns_number 32168
_diffrn_reflns_point_group_measured_fraction_full 0.996
_diffrn_reflns_point_group_measured_fraction_max 0.995
_diffrn_reflns_theta_full 67.684
_diffrn_reflns_theta_max 67.999
_diffrn_reflns_theta_min 3.555
_diffrn_source 'micro-focus sealed X-ray tube'
_diffrn_source_type 'PhotonJet (Cu) X-ray Source'
_exptl_absorpt_coefficient_mu 1.366
_exptl_absorpt_correction_T_max 1.000
_exptl_absorpt_correction_T_min 0.915
_exptl_absorpt_correction_type gaussian
_exptl_absorpt_process_details
;
CrysAlisPro 1.171.41.93a (Rigaku Oxford Diffraction, 2020)
Numerical absorption correction based on gaussian integration over
a multifaceted crystal model
Empirical absorption correction using spherical harmonics,
implemented in SCALE3 ABSPACK scaling algorithm.
;
_exptl_crystal_colour yellow
_exptl_crystal_density_diffrn 1.207
_exptl_crystal_description block
_exptl_crystal_F_000 1072
_exptl_crystal_size_max 0.060
_exptl_crystal_size_mid 0.050
_exptl_crystal_size_min 0.040
_refine_diff_density_max 0.403
_refine_diff_density_min -0.364
_refine_diff_density_rms 0.040
_refine_ls_extinction_method none
_refine_ls_goodness_of_fit_ref 1.027
_refine_ls_hydrogen_treatment constr
_refine_ls_matrix_type full
_refine_ls_number_parameters 704
_refine_ls_number_reflns 9892
_refine_ls_number_restraints 0
_refine_ls_restrained_S_all 1.027
_refine_ls_R_factor_all 0.0412
_refine_ls_R_factor_gt 0.0345
_refine_ls_shift/su_max 0.001
_refine_ls_shift/su_mean 0.000
_refine_ls_structure_factor_coef Fsqd
_refine_ls_weighting_details 'w=1/[\s^2^(Fo^2^)+(0.0434P)^2^+1.1491P] where P=(Fo^2^+2Fc^2^)/3'
_refine_ls_weighting_scheme calc
_refine_ls_wR_factor_gt 0.0874
_refine_ls_wR_factor_ref 0.0913
_reflns_Friedel_coverage 0.000
_reflns_number_gt 8612
_reflns_number_total 9892
_reflns_threshold_expression 'I > 2\s(I)'
_cod_data_source_file d5sc01812a2.cif
_cod_data_source_block LH-478_a
_cod_depositor_comments 'Adding full bibliography for 1574297--1574307.cif.'
_cod_database_code 1574306
_shelx_shelxl_version_number 2019/3
_shelx_space_group_comment
;
The symmetry employed for this shelxl refinement is uniquely defined
by the following loop, which should always be used as a source of
symmetry information in preference to the above space-group names.
They are only intended as comments.
;
_shelx_estimated_absorpt_t_min 0.923
_shelx_estimated_absorpt_t_max 0.947
_cell_oxdiff_length_a 9.95905(12)
_cell_oxdiff_length_b 12.80602(13)
_cell_oxdiff_length_c 22.0685(2)
_cell_oxdiff_angle_alpha 76.2791(9)
_cell_oxdiff_angle_beta 89.3575(9)
_cell_oxdiff_angle_gamma 87.9162(9)
_cell_oxdiff_volume 2732.39(5)
_cell_oxdiff_measurement_reflns_used 16257
_oxdiff_exptl_absorpt_empirical_full_min 0.761
_oxdiff_exptl_absorpt_empirical_full_max 1.674
_oxdiff_exptl_absorpt_empirical_details
;
Empirical correction (ABSPACK) includes:
- Absorption correction using spherical harmonics
- Frame scaling
;
_diffrn_oxdiff_digest_frames
;
01903019875edf7a84ac1050f3413e0daf0356635fe
;
_reflns_odcompleteness_completeness 99.67
_reflns_odcompleteness_theta 66.97
_reflns_odcompleteness_iscentric 1
_chemical_oxdiff_formula 'C54 H55 N4 P S O2 Si'

loop_
_space_group_symop_operation_xyz
'x, y, z'
'-x, -y, -z'

loop_
_atom_site_label
_atom_site_type_symbol
_atom_site_fract_x
_atom_site_fract_y
_atom_site_fract_z
_atom_site_U_iso_or_equiv
_atom_site_adp_type
_atom_site_occupancy
_atom_site_site_symmetry_order
_atom_site_calc_flag
_atom_site_refinement_flags_posn
_atom_site_refinement_flags_adp
_atom_site_refinement_flags_occupancy
_atom_site_disorder_assembly
_atom_site_disorder_group
Si1 Si 0.35941(4) 0.68631(3) 0.24412(2) 0.01783(9) Uani 1 1 d . . . . .
O1 O 0.35264(10) 0.90943(8) 0.07104(5) 0.0228(2) Uani 1 1 d . . . . .
N2 N 0.40429(12) 0.75420(10) 0.30526(6) 0.0215(3) Uani 1 1 d . . . . .
S1 S 0.38810(3) 0.88173(3) 0.13662(2) 0.01788(9) Uani 1 1 d . . . . .
P1 P 0.46789(3) 0.66631(3) 0.11205(2) 0.01544(9) Uani 1 1 d . . . . .
O2 O 0.29698(10) 0.91998(8) 0.17905(5) 0.0225(2) Uani 1 1 d . . . . .
N1 N 0.20449(12) 0.74534(10) 0.27100(6) 0.0206(3) Uani 1 1 d . . . . .
N3 N 0.36445(13) 0.55149(10) 0.26123(6) 0.0218(3) Uani 1 1 d . . . . .
N4 N 0.32025(12) 0.51525(10) 0.32206(6) 0.0220(3) Uani 1 1 d . . . . .
C3 C 0.61255(16) 0.99462(11) 0.08791(7) 0.0246(3) Uani 1 1 d . . . . .
H3 H 0.582501 0.989250 0.048096 0.029 Uiso 1 1 calc R U . . .
C4 C 0.72983(16) 1.04699(12) 0.09322(8) 0.0291(4) Uani 1 1 d . . . . .
H4 H 0.780739 1.075865 0.056829 0.035 Uiso 1 1 calc R U . . .
C1 C 0.41602(14) 0.74562(11) 0.16391(7) 0.0181(3) Uani 1 1 d . . . . .
C2 C 0.53934(15) 0.95014(11) 0.14107(7) 0.0206(3) Uani 1 1 d . . . . .
C5 C 0.77429(16) 1.05799(12) 0.15088(8) 0.0294(4) Uani 1 1 d . . . . .
C6 C 0.69660(17) 1.01610(13) 0.20334(8) 0.0299(4) Uani 1 1 d . . . . .
H6 H 0.723677 1.024812 0.242934 0.036 Uiso 1 1 calc R U . . .
C7 C 0.58057(16) 0.96197(12) 0.19879(7) 0.0259(3) Uani 1 1 d . . . . .
H7 H 0.529432 0.933051 0.235101 0.031 Uiso 1 1 calc R U . . .
C8 C 0.90332(18) 1.11320(14) 0.15662(10) 0.0406(4) Uani 1 1 d . . . . .
H8A H 0.979883 1.068278 0.148349 0.061 Uiso 1 1 calc R U . . .
H8B H 0.910527 1.124238 0.198899 0.061 Uiso 1 1 calc R U . . .
H8C H 0.903311 1.182912 0.126349 0.061 Uiso 1 1 calc R U . . .
C9 C 0.56449(14) 0.54724(11) 0.15407(6) 0.0177(3) Uani 1 1 d . . . . .
H9 H 0.500560 0.506396 0.185408 0.021 Uiso 1 1 calc R U . . .
C10 C 0.68409(15) 0.56798(12) 0.19225(7) 0.0214(3) Uani 1 1 d . . . . .
H10A H 0.758106 0.598333 0.163933 0.026 Uiso 1 1 calc R U . . .
H10B H 0.656930 0.620485 0.216955 0.026 Uiso 1 1 calc R U . . .
C11 C 0.73162(17) 0.46219(13) 0.23573(7) 0.0273(3) Uani 1 1 d . . . . .
H11A H 0.658464 0.433885 0.265124 0.033 Uiso 1 1 calc R U . . .
H11B H 0.809104 0.475049 0.260391 0.033 Uiso 1 1 calc R U . . .
C12 C 0.77288(18) 0.37901(13) 0.19866(8) 0.0315(4) Uani 1 1 d . . . . .
H12A H 0.853298 0.403430 0.173186 0.038 Uiso 1 1 calc R U . . .
H12B H 0.796948 0.309700 0.228011 0.038 Uiso 1 1 calc R U . . .
C13 C 0.66011(17) 0.36225(12) 0.15603(7) 0.0272(3) Uani 1 1 d . . . . .
H13A H 0.584791 0.327337 0.181801 0.033 Uiso 1 1 calc R U . . .
H13B H 0.693343 0.313629 0.129920 0.033 Uiso 1 1 calc R U . . .
C14 C 0.60901(15) 0.46893(11) 0.11369(7) 0.0206(3) Uani 1 1 d . . . . .
H14A H 0.532257 0.456025 0.088604 0.025 Uiso 1 1 calc R U . . .
H14B H 0.681299 0.500708 0.084719 0.025 Uiso 1 1 calc R U . . .
C15 C 0.32646(14) 0.61132(11) 0.07765(6) 0.0180(3) Uani 1 1 d . . . . .
H15 H 0.365828 0.575422 0.045604 0.022 Uiso 1 1 calc R U . . .
C16 C 0.25041(15) 0.52508(12) 0.12460(7) 0.0225(3) Uani 1 1 d . . . . .
H16A H 0.312844 0.463928 0.142581 0.027 Uiso 1 1 calc R U . . .
H16B H 0.215361 0.555722 0.159070 0.027 Uiso 1 1 calc R U . . .
C17 C 0.13388(15) 0.48510(13) 0.09274(8) 0.0263(3) Uani 1 1 d . . . . .
H17A H 0.170202 0.446830 0.061723 0.032 Uiso 1 1 calc R U . . .
H17B H 0.082950 0.433269 0.124296 0.032 Uiso 1 1 calc R U . . .
C18 C 0.03888(15) 0.57695(13) 0.06012(8) 0.0265(3) Uani 1 1 d . . . . .
H18A H -0.033638 0.548116 0.039151 0.032 Uiso 1 1 calc R U . . .
H18B H -0.002854 0.612362 0.091311 0.032 Uiso 1 1 calc R U . . .
C19 C 0.11597(15) 0.65868(13) 0.01222(7) 0.0258(3) Uani 1 1 d . . . . .
H19A H 0.054129 0.718851 -0.007959 0.031 Uiso 1 1 calc R U . . .
H19B H 0.152367 0.624258 -0.020485 0.031 Uiso 1 1 calc R U . . .
C20 C 0.23118(15) 0.70233(12) 0.04294(7) 0.0221(3) Uani 1 1 d . . . . .
H20A H 0.193987 0.742857 0.072695 0.027 Uiso 1 1 calc R U . . .
H20B H 0.282228 0.752626 0.010606 0.027 Uiso 1 1 calc R U . . .
C21 C 0.56352(14) 0.74199(11) 0.04438(6) 0.0185(3) Uani 1 1 d . . . . .
H21 H 0.518547 0.814908 0.031484 0.022 Uiso 1 1 calc R U . . .
C22 C 0.70997(14) 0.75966(11) 0.06025(7) 0.0203(3) Uani 1 1 d . . . . .
H22A H 0.711371 0.791578 0.096929 0.024 Uiso 1 1 calc R U . . .
H22B H 0.760065 0.689568 0.071086 0.024 Uiso 1 1 calc R U . . .
C23 C 0.77840(15) 0.83427(12) 0.00498(7) 0.0246(3) Uani 1 1 d . . . . .
H23A H 0.732166 0.906002 -0.003819 0.030 Uiso 1 1 calc R U . . .
H23B H 0.872835 0.843066 0.015836 0.030 Uiso 1 1 calc R U . . .
C24 C 0.77529(16) 0.78945(13) -0.05319(7) 0.0268(3) Uani 1 1 d . . . . .
H24A H 0.813076 0.842250 -0.088943 0.032 Uiso 1 1 calc R U . . .
H24B H 0.832058 0.722632 -0.046355 0.032 Uiso 1 1 calc R U . . .
C25 C 0.63285(16) 0.76544(13) -0.06855(7) 0.0247(3) Uani 1 1 d . . . . .
H25A H 0.635683 0.730042 -0.103873 0.030 Uiso 1 1 calc R U . . .
H25B H 0.580166 0.834003 -0.081887 0.030 Uiso 1 1 calc R U . . .
C26 C 0.56222(15) 0.69306(12) -0.01319(7) 0.0213(3) Uani 1 1 d . . . . .
H26A H 0.608090 0.621180 -0.002913 0.026 Uiso 1 1 calc R U . . .
H26B H 0.468188 0.684023 -0.024545 0.026 Uiso 1 1 calc R U . . .
C27 C 0.27325(15) 0.77903(11) 0.31310(7) 0.0204(3) Uani 1 1 d . . . . .
C28 C 0.22110(15) 0.84396(12) 0.35643(7) 0.0236(3) Uani 1 1 d . . . . .
C29 C 0.22828(18) 0.95528(13) 0.33496(8) 0.0321(4) Uani 1 1 d . . . . .
H29 H 0.265507 0.985118 0.295052 0.039 Uiso 1 1 calc R U . . .
C30 C 0.1811(2) 1.02180(14) 0.37188(9) 0.0394(4) Uani 1 1 d . . . . .
H30 H 0.184677 1.097634 0.357139 0.047 Uiso 1 1 calc R U . . .
C31 C 0.12876(19) 0.97833(14) 0.43028(9) 0.0372(4) Uani 1 1 d . . . . .
H31 H 0.097189 1.024445 0.455716 0.045 Uiso 1 1 calc R U . . .
C32 C 0.12201(17) 0.86803(14) 0.45194(8) 0.0316(4) Uani 1 1 d . . . . .
H32 H 0.086320 0.838596 0.492225 0.038 Uiso 1 1 calc R U . . .
C33 C 0.16745(16) 0.80031(13) 0.41476(7) 0.0252(3) Uani 1 1 d . . . . .
H33 H 0.161779 0.724579 0.429240 0.030 Uiso 1 1 calc R U . . .
C34 C 0.05843(15) 0.74771(12) 0.25890(7) 0.0237(3) Uani 1 1 d . . . . .
C35 C 0.00265(18) 0.64481(15) 0.29960(11) 0.0436(5) Uani 1 1 d . . . . .
H35A H -0.093340 0.641977 0.291068 0.065 Uiso 1 1 calc R U . . .
H35B H 0.015116 0.644177 0.343673 0.065 Uiso 1 1 calc R U . . .
H35C H 0.050374 0.582235 0.290176 0.065 Uiso 1 1 calc R U . . .
C36 C 0.04166(18) 0.74965(19) 0.19033(9) 0.0452(5) Uani 1 1 d . . . . .
H36A H 0.078391 0.815779 0.164776 0.068 Uiso 1 1 calc R U . . .
H36B H -0.053987 0.747241 0.180987 0.068 Uiso 1 1 calc R U . . .
H36C H 0.089756 0.687172 0.180976 0.068 Uiso 1 1 calc R U . . .
C37 C -0.01639(18) 0.84594(14) 0.27201(9) 0.0368(4) Uani 1 1 d . . . . .
H37A H 0.027673 0.911282 0.249790 0.055 Uiso 1 1 calc R U . . .
H37B H -0.015481 0.841721 0.316931 0.055 Uiso 1 1 calc R U . . .
H37C H -0.109501 0.848020 0.257748 0.055 Uiso 1 1 calc R U . . .
C38 C 0.51308(15) 0.74007(13) 0.35296(7) 0.0256(3) Uani 1 1 d . . . . .
C39 C 0.54219(19) 0.84530(15) 0.37106(8) 0.0349(4) Uani 1 1 d . . . . .
H39A H 0.559866 0.901262 0.333345 0.052 Uiso 1 1 calc R U . . .
H39B H 0.620987 0.834333 0.398343 0.052 Uiso 1 1 calc R U . . .
H39C H 0.464346 0.867626 0.393089 0.052 Uiso 1 1 calc R U . . .
C40 C 0.47683(17) 0.65475(14) 0.41172(8) 0.0303(4) Uani 1 1 d . . . . .
H40A H 0.453590 0.588438 0.400046 0.045 Uiso 1 1 calc R U . . .
H40B H 0.399892 0.681192 0.432557 0.045 Uiso 1 1 calc R U . . .
H40C H 0.553847 0.640091 0.440101 0.045 Uiso 1 1 calc R U . . .
C41 C 0.63697(16) 0.70004(16) 0.32303(8) 0.0338(4) Uani 1 1 d . . . . .
H41A H 0.619426 0.630386 0.314106 0.051 Uiso 1 1 calc R U . . .
H41B H 0.713246 0.691933 0.351642 0.051 Uiso 1 1 calc R U . . .
H41C H 0.657980 0.752027 0.284088 0.051 Uiso 1 1 calc R U . . .
C42 C 0.29243(15) 0.41459(12) 0.34089(7) 0.0224(3) Uani 1 1 d . . . . .
C43 C 0.24544(15) 0.37667(12) 0.40583(7) 0.0240(3) Uani 1 1 d . . . . .
C44 C 0.20012(16) 0.44949(13) 0.44084(8) 0.0282(3) Uani 1 1 d . . . . .
H44 H 0.200967 0.524565 0.422707 0.034 Uiso 1 1 calc R U . . .
C45 C 0.15430(17) 0.41344(15) 0.50133(8) 0.0322(4) Uani 1 1 d . . . . .
H45 H 0.124315 0.464031 0.524246 0.039 Uiso 1 1 calc R U . . .
C46 C 0.15161(18) 0.30450(15) 0.52890(8) 0.0343(4) Uani 1 1 d . . . . .
H46 H 0.119052 0.280105 0.570288 0.041 Uiso 1 1 calc R U . . .
C47 C 0.19704(19) 0.23166(14) 0.49529(8) 0.0343(4) Uani 1 1 d . . . . .
H47 H 0.197049 0.156770 0.514016 0.041 Uiso 1 1 calc R U . . .
C48 C 0.24251(17) 0.26700(13) 0.43455(8) 0.0298(4) Uani 1 1 d . . . . .
H48 H 0.272246 0.215791 0.412009 0.036 Uiso 1 1 calc R U . . .
C49 C 0.29999(18) 0.33672(12) 0.29960(7) 0.0284(4) Uani 1 1 d . . . . .
C50 C 0.4135(2) 0.27270(14) 0.29687(9) 0.0404(4) Uani 1 1 d . . . . .
H50 H 0.491451 0.280503 0.319628 0.049 Uiso 1 1 calc R U . . .
C51 C 0.4144(3) 0.19651(16) 0.26077(11) 0.0601(7) Uani 1 1 d . . . . .
H51 H 0.492753 0.152599 0.259333 0.072 Uiso 1 1 calc R U . . .
C52 C 0.3032(4) 0.18472(17) 0.22753(9) 0.0682(9) Uani 1 1 d . . . . .
H52 H 0.303725 0.132149 0.203531 0.082 Uiso 1 1 calc R U . . .
C53 C 0.1917(3) 0.24898(17) 0.22908(10) 0.0667(8) Uani 1 1 d . . . . .
H53 H 0.115131 0.241846 0.205267 0.080 Uiso 1 1 calc R U . . .
C54 C 0.1882(2) 0.32505(14) 0.26508(9) 0.0451(5) Uani 1 1 d . . . . .
H54 H 0.109445 0.368812 0.265976 0.054 Uiso 1 1 calc R U . . .
C55A C 0.3259(10) 0.8287(10) 0.5812(6) 0.059(2) Uani 0.579(7) 1 d . . P A 1
C56A C 0.3563(5) 0.7300(5) 0.5655(3) 0.0484(12) Uani 0.579(7) 1 d . . P A 1
H56A H 0.439283 0.719683 0.545719 0.058 Uiso 0.579(7) 1 calc R U P A 1
C57A C 0.2662(5) 0.6480(5) 0.5788(2) 0.0557(14) Uani 0.579(7) 1 d . . P A 1
H57A H 0.290209 0.582642 0.567548 0.067 Uiso 0.579(7) 1 calc R U P A 1
C58A C 0.1478(5) 0.6552(5) 0.6064(2) 0.0624(16) Uani 0.579(7) 1 d . . P A 1
H58A H 0.087904 0.597440 0.613648 0.075 Uiso 0.579(7) 1 calc R U P A 1
C59A C 0.1142(8) 0.7520(11) 0.6245(3) 0.076(3) Uani 0.579(7) 1 d . . P A 1
H59A H 0.031076 0.760286 0.644656 0.091 Uiso 0.579(7) 1 calc R U P A 1
C60A C 0.2046(7) 0.8347(6) 0.6123(3) 0.071(2) Uani 0.579(7) 1 d . . P A 1
H60A H 0.182526 0.898283 0.625832 0.086 Uiso 0.579(7) 1 calc R U P A 1
C61A C 0.4233(8) 0.9179(5) 0.5624(4) 0.104(3) Uani 0.579(7) 1 d . . P A 1
H61A H 0.499779 0.893267 0.540457 0.156 Uiso 0.579(7) 1 calc R U P A 1
H61B H 0.455312 0.938153 0.599704 0.156 Uiso 0.579(7) 1 calc R U P A 1
H61C H 0.378245 0.980268 0.534775 0.156 Uiso 0.579(7) 1 calc R U P A 1
C55B C 0.2939(11) 0.7186(5) 0.5909(3) 0.057(2) Uani 0.421(7) 1 d . . P A 2
C56B C 0.1686(10) 0.7291(10) 0.6223(5) 0.061(3) Uani 0.421(7) 1 d . . P A 2
H56B H 0.111386 0.669967 0.634690 0.073 Uiso 0.421(7) 1 calc R U P A 2
C57B C 0.1341(13) 0.8284(10) 0.6337(4) 0.079(3) Uani 0.421(7) 1 d . . P A 2
H57B H 0.053426 0.835917 0.655869 0.095 Uiso 0.421(7) 1 calc R U P A 2
C58B C 0.2124(8) 0.9166(7) 0.6140(3) 0.071(2) Uani 0.421(7) 1 d . . P A 2
H58B H 0.184590 0.983717 0.622133 0.086 Uiso 0.421(7) 1 calc R U P A 2
C59B C 0.3278(10) 0.9079(7) 0.5834(4) 0.073(2) Uani 0.421(7) 1 d . . P A 2
H59B H 0.382269 0.967980 0.568172 0.087 Uiso 0.421(7) 1 calc R U P A 2
C60B C 0.3641(15) 0.8042(14) 0.5750(8) 0.060(3) Uani 0.421(7) 1 d . . P A 2
H60B H 0.448514 0.796660 0.555740 0.072 Uiso 0.421(7) 1 calc R U P A 2
C61B C 0.3343(13) 0.6135(7) 0.5820(3) 0.076(3) Uani 0.421(7) 1 d . . P A 2
H61D H 0.260638 0.564121 0.594485 0.115 Uiso 0.421(7) 1 calc R U P A 2
H61E H 0.413538 0.586006 0.607637 0.115 Uiso 0.421(7) 1 calc R U P A 2
H61F H 0.356162 0.619157 0.537999 0.115 Uiso 0.421(7) 1 calc R U P A 2

loop_
_atom_site_aniso_label
_atom_site_aniso_U_11
_atom_site_aniso_U_22
_atom_site_aniso_U_33
_atom_site_aniso_U_23
_atom_site_aniso_U_13
_atom_site_aniso_U_12
Si1 0.01913(19) 0.01897(19) 0.01566(19) -0.00452(15) 0.00133(14) -0.00180(14)
O1 0.0285(5) 0.0201(5) 0.0182(5) -0.0020(4) -0.0023(4) 0.0031(4)
N2 0.0223(6) 0.0250(6) 0.0187(6) -0.0076(5) 0.0015(5) -0.0039(5)
S1 0.02124(17) 0.01539(16) 0.01652(17) -0.00302(13) 0.00162(13) 0.00023(12)
P1 0.01628(17) 0.01675(17) 0.01343(17) -0.00392(13) -0.00019(13) -0.00012(13)
O2 0.0256(5) 0.0188(5) 0.0233(5) -0.0059(4) 0.0052(4) 0.0017(4)
N1 0.0215(6) 0.0211(6) 0.0200(6) -0.0062(5) 0.0032(5) -0.0026(5)
N3 0.0254(6) 0.0224(6) 0.0173(6) -0.0037(5) 0.0033(5) -0.0024(5)
N4 0.0244(6) 0.0223(6) 0.0189(6) -0.0039(5) 0.0022(5) -0.0021(5)
C3 0.0306(8) 0.0170(7) 0.0246(8) -0.0023(6) 0.0046(6) 0.0011(6)
C4 0.0296(8) 0.0198(7) 0.0345(9) 0.0001(6) 0.0097(7) -0.0016(6)
C1 0.0208(7) 0.0164(7) 0.0168(7) -0.0034(5) -0.0004(5) 0.0002(5)
C2 0.0236(7) 0.0143(6) 0.0230(8) -0.0030(6) 0.0028(6) 0.0003(5)
C5 0.0251(8) 0.0183(7) 0.0426(10) -0.0025(7) 0.0022(7) -0.0016(6)
C6 0.0306(9) 0.0284(8) 0.0312(9) -0.0071(7) -0.0020(7) -0.0053(7)
C7 0.0281(8) 0.0250(8) 0.0234(8) -0.0030(6) 0.0030(6) -0.0041(6)
C8 0.0306(9) 0.0307(9) 0.0581(13) -0.0046(8) 0.0014(8) -0.0091(7)
C9 0.0196(7) 0.0175(7) 0.0156(7) -0.0033(5) 0.0008(5) 0.0000(5)
C10 0.0218(7) 0.0236(7) 0.0185(7) -0.0042(6) -0.0031(6) 0.0004(6)
C11 0.0297(8) 0.0289(8) 0.0214(8) -0.0019(6) -0.0059(6) 0.0020(6)
C12 0.0361(9) 0.0274(8) 0.0269(9) 0.0001(7) -0.0046(7) 0.0109(7)
C13 0.0354(9) 0.0204(7) 0.0248(8) -0.0043(6) 0.0018(7) 0.0045(6)
C14 0.0229(7) 0.0203(7) 0.0191(7) -0.0064(6) 0.0009(6) 0.0025(6)
C15 0.0178(7) 0.0214(7) 0.0158(7) -0.0065(6) -0.0009(5) -0.0005(5)
C16 0.0198(7) 0.0266(7) 0.0212(8) -0.0053(6) -0.0006(6) -0.0038(6)
C17 0.0226(8) 0.0300(8) 0.0270(8) -0.0074(7) -0.0013(6) -0.0065(6)
C18 0.0184(7) 0.0373(9) 0.0272(8) -0.0142(7) -0.0032(6) -0.0020(6)
C19 0.0222(8) 0.0313(8) 0.0251(8) -0.0094(6) -0.0064(6) 0.0025(6)
C20 0.0204(7) 0.0248(7) 0.0212(7) -0.0056(6) -0.0036(6) 0.0012(6)
C21 0.0198(7) 0.0194(7) 0.0158(7) -0.0032(5) 0.0015(5) -0.0001(5)
C22 0.0203(7) 0.0203(7) 0.0200(7) -0.0043(6) 0.0012(6) -0.0006(5)
C23 0.0224(7) 0.0240(7) 0.0266(8) -0.0045(6) 0.0053(6) -0.0026(6)
C24 0.0265(8) 0.0286(8) 0.0243(8) -0.0045(6) 0.0082(6) -0.0016(6)
C25 0.0278(8) 0.0288(8) 0.0159(7) -0.0025(6) 0.0036(6) 0.0020(6)
C26 0.0222(7) 0.0264(7) 0.0154(7) -0.0055(6) 0.0015(6) -0.0013(6)
C27 0.0260(8) 0.0182(7) 0.0162(7) -0.0018(5) 0.0036(6) -0.0048(6)
C28 0.0262(8) 0.0245(7) 0.0218(8) -0.0087(6) 0.0032(6) -0.0037(6)
C29 0.0436(10) 0.0248(8) 0.0294(9) -0.0088(7) 0.0117(7) -0.0087(7)
C30 0.0554(12) 0.0247(8) 0.0412(11) -0.0140(8) 0.0127(9) -0.0070(8)
C31 0.0472(11) 0.0340(9) 0.0363(10) -0.0202(8) 0.0093(8) -0.0025(8)
C32 0.0349(9) 0.0385(9) 0.0227(8) -0.0102(7) 0.0060(7) -0.0021(7)
C33 0.0275(8) 0.0259(8) 0.0225(8) -0.0060(6) 0.0027(6) -0.0016(6)
C34 0.0188(7) 0.0268(8) 0.0268(8) -0.0091(6) 0.0017(6) -0.0010(6)
C35 0.0232(9) 0.0337(9) 0.0688(14) -0.0014(9) 0.0019(8) -0.0072(7)
C36 0.0250(9) 0.0815(15) 0.0373(11) -0.0305(10) -0.0033(8) 0.0003(9)
C37 0.0308(9) 0.0358(9) 0.0466(11) -0.0166(8) -0.0052(8) 0.0089(7)
C38 0.0245(8) 0.0351(8) 0.0191(8) -0.0096(6) -0.0019(6) -0.0054(6)
C39 0.0380(10) 0.0421(10) 0.0277(9) -0.0130(7) -0.0030(7) -0.0121(8)
C40 0.0289(8) 0.0389(9) 0.0226(8) -0.0060(7) -0.0026(6) -0.0021(7)
C41 0.0237(8) 0.0539(11) 0.0260(9) -0.0137(8) -0.0019(7) -0.0029(7)
C42 0.0253(8) 0.0218(7) 0.0200(7) -0.0049(6) -0.0003(6) -0.0023(6)
C43 0.0240(8) 0.0270(8) 0.0213(8) -0.0059(6) -0.0001(6) -0.0054(6)
C44 0.0306(8) 0.0305(8) 0.0238(8) -0.0069(7) 0.0021(6) -0.0039(7)
C45 0.0303(9) 0.0435(10) 0.0253(9) -0.0125(7) 0.0040(7) -0.0055(7)
C46 0.0336(9) 0.0495(10) 0.0192(8) -0.0052(7) 0.0023(7) -0.0131(8)
C47 0.0436(10) 0.0337(9) 0.0229(8) 0.0004(7) -0.0004(7) -0.0133(7)
C48 0.0372(9) 0.0282(8) 0.0246(8) -0.0064(7) 0.0008(7) -0.0075(7)
C49 0.0485(10) 0.0197(7) 0.0162(7) -0.0016(6) 0.0048(7) -0.0118(7)
C50 0.0497(11) 0.0305(9) 0.0444(11) -0.0147(8) 0.0219(9) -0.0135(8)
C51 0.0991(19) 0.0309(10) 0.0549(14) -0.0191(10) 0.0516(14) -0.0213(11)
C52 0.160(3) 0.0276(10) 0.0209(10) -0.0093(8) 0.0245(13) -0.0373(15)
C53 0.139(3) 0.0334(11) 0.0268(10) 0.0007(9) -0.0271(13) -0.0352(14)
C54 0.0747(14) 0.0268(9) 0.0319(10) -0.0009(7) -0.0173(9) -0.0119(9)
C55A 0.060(6) 0.052(5) 0.074(4) -0.035(3) -0.030(4) 0.020(3)
C56A 0.045(3) 0.066(4) 0.041(3) -0.028(2) -0.0022(19) 0.003(2)
C57A 0.055(3) 0.060(4) 0.049(3) -0.007(2) -0.021(2) 0.008(2)
C58A 0.054(3) 0.080(4) 0.039(2) 0.015(2) -0.0145(19) -0.005(2)
C59A 0.046(4) 0.145(10) 0.026(2) -0.002(4) -0.006(3) 0.022(5)
C60A 0.081(4) 0.100(6) 0.044(3) -0.044(3) -0.026(3) 0.044(4)
C61A 0.087(5) 0.066(3) 0.172(7) -0.052(4) -0.046(5) 0.003(3)
C55B 0.093(7) 0.043(4) 0.034(4) -0.009(3) -0.019(4) 0.003(4)
C56B 0.057(6) 0.073(7) 0.038(4) 0.016(4) -0.007(5) 0.007(5)
C57B 0.076(6) 0.106(8) 0.039(4) 0.012(5) -0.001(4) 0.035(6)
C58B 0.090(6) 0.067(5) 0.054(4) -0.009(4) -0.011(4) 0.017(4)
C59B 0.077(6) 0.057(5) 0.086(5) -0.019(4) -0.025(4) 0.000(4)
C60B 0.048(7) 0.064(9) 0.075(6) -0.032(6) -0.019(5) 0.010(5)
C61B 0.128(9) 0.063(5) 0.039(4) -0.013(3) -0.013(5) -0.004(5)

loop_
_atom_type_symbol
_atom_type_description
_atom_type_scat_dispersion_real
_atom_type_scat_dispersion_imag
_atom_type_scat_source
C C 0.0181 0.0091 'International Tables Vol C Tables 4.2.6.8 and 6.1.1.4'
H H 0.0000 0.0000 'International Tables Vol C Tables 4.2.6.8 and 6.1.1.4'
N N 0.0311 0.0180 'International Tables Vol C Tables 4.2.6.8 and 6.1.1.4'
O O 0.0492 0.0322 'International Tables Vol C Tables 4.2.6.8 and 6.1.1.4'
Si Si 0.2541 0.3302 'International Tables Vol C Tables 4.2.6.8 and 6.1.1.4'
P P 0.2955 0.4335 'International Tables Vol C Tables 4.2.6.8 and 6.1.1.4'
S S 0.3331 0.5567 'International Tables Vol C Tables 4.2.6.8 and 6.1.1.4'

loop_
_exptl_crystal_face_index_h
_exptl_crystal_face_index_k
_exptl_crystal_face_index_l
_exptl_crystal_face_perp_dist
1 7 -6 0.0240
5 -1 -7 0.0268
0 -7 5 0.0300
-5 2 7 0.0274
-2 -1 -13 0.0164
2 1 13 0.0190
6 -2 3 0.0207
2 8 0 0.0228
-2 -8 -1 0.0247
-6 1 -3 0.0209
1 -1 -14 0.0162
-1 5 -8 0.0194

loop_
_geom_angle_atom_site_label_1
_geom_angle_atom_site_label_2
_geom_angle_atom_site_label_3
_geom_angle
_geom_angle_site_symmetry_1
_geom_angle_site_symmetry_3
_geom_angle_publ_flag
N3 Si1 N2 118.46(6) . . ?
N3 Si1 C1 112.66(6) . . ?
N2 Si1 C1 117.59(6) . . ?
N3 Si1 N1 113.64(6) . . ?
N2 Si1 N1 71.52(6) . . ?
C1 Si1 N1 117.06(6) . . ?
N3 Si1 C27 121.17(6) . . ?
N2 Si1 C27 36.26(5) . . ?
C1 Si1 C27 125.97(6) . . ?
N1 Si1 C27 35.32(5) . . ?
C27 N2 C38 126.78(12) . . ?
C27 N2 Si1 90.21(9) . . ?
C38 N2 Si1 135.51(10) . . ?
O1 S1 O2 117.04(6) . . ?
O1 S1 C1 111.67(6) . . ?
O2 S1 C1 108.73(6) . . ?
O1 S1 C2 105.05(7) . . ?
O2 S1 C2 104.01(6) . . ?
C1 S1 C2 109.85(7) . . ?
C1 P1 C9 110.00(6) . . ?
C1 P1 C15 113.22(7) . . ?
C9 P1 C15 104.30(6) . . ?
C1 P1 C21 113.02(6) . . ?
C9 P1 C21 111.06(6) . . ?
C15 P1 C21 104.82(6) . . ?
C27 N1 C34 131.34(13) . . ?
C27 N1 Si1 90.73(9) . . ?
C34 N1 Si1 137.61(10) . . ?
N4 N3 Si1 108.08(9) . . ?
C42 N4 N3 117.94(12) . . ?
C4 C3 C2 119.66(15) . . ?
C4 C3 H3 120.2 . . ?
C2 C3 H3 120.2 . . ?
C3 C4 C5 121.23(15) . . ?
C3 C4 H4 119.4 . . ?
C5 C4 H4 119.4 . . ?
S1 C1 P1 119.92(8) . . ?
S1 C1 Si1 116.70(8) . . ?
P1 C1 Si1 122.40(8) . . ?
C7 C2 C3 119.97(14) . . ?
C7 C2 S1 118.69(11) . . ?
C3 C2 S1 121.30(12) . . ?
C4 C5 C6 118.10(15) . . ?
C4 C5 C8 121.07(16) . . ?
C6 C5 C8 120.82(17) . . ?
C7 C6 C5 121.19(16) . . ?
C7 C6 H6 119.4 . . ?
C5 C6 H6 119.4 . . ?
C6 C7 C2 119.79(15) . . ?
C6 C7 H7 120.1 . . ?
C2 C7 H7 120.1 . . ?
C5 C8 H8A 109.5 . . ?
C5 C8 H8B 109.5 . . ?
H8A C8 H8B 109.5 . . ?
C5 C8 H8C 109.5 . . ?
H8A C8 H8C 109.5 . . ?
H8B C8 H8C 109.5 . . ?
C10 C9 C14 109.58(11) . . ?
C10 C9 P1 116.22(10) . . ?
C14 C9 P1 114.39(10) . . ?
C10 C9 H9 105.2 . . ?
C14 C9 H9 105.2 . . ?
P1 C9 H9 105.2 . . ?
C11 C10 C9 109.10(12) . . ?
C11 C10 H10A 109.9 . . ?
C9 C10 H10A 109.9 . . ?
C11 C10 H10B 109.9 . . ?
C9 C10 H10B 109.9 . . ?
H10A C10 H10B 108.3 . . ?
C10 C11 C12 110.93(13) . . ?
C10 C11 H11A 109.5 . . ?
C12 C11 H11A 109.5 . . ?
C10 C11 H11B 109.5 . . ?
C12 C11 H11B 109.5 . . ?
H11A C11 H11B 108.0 . . ?
C13 C12 C11 111.65(13) . . ?
C13 C12 H12A 109.3 . . ?
C11 C12 H12A 109.3 . . ?
C13 C12 H12B 109.3 . . ?
C11 C12 H12B 109.3 . . ?
H12A C12 H12B 108.0 . . ?
C12 C13 C14 111.69(13) . . ?
C12 C13 H13A 109.3 . . ?
C14 C13 H13A 109.3 . . ?
C12 C13 H13B 109.3 . . ?
C14 C13 H13B 109.3 . . ?
H13A C13 H13B 107.9 . . ?
C13 C14 C9 109.46(12) . . ?
C13 C14 H14A 109.8 . . ?
C9 C14 H14A 109.8 . . ?
C13 C14 H14B 109.8 . . ?
C9 C14 H14B 109.8 . . ?
H14A C14 H14B 108.2 . . ?
C20 C15 C16 111.70(12) . . ?
C20 C15 P1 110.67(10) . . ?
C16 C15 P1 113.88(10) . . ?
C20 C15 H15 106.7 . . ?
C16 C15 H15 106.7 . . ?
P1 C15 H15 106.7 . . ?
C17 C16 C15 110.60(12) . . ?
C17 C16 H16A 109.5 . . ?
C15 C16 H16A 109.5 . . ?
C17 C16 H16B 109.5 . . ?
C15 C16 H16B 109.5 . . ?
H16A C16 H16B 108.1 . . ?
C18 C17 C16 112.10(13) . . ?
C18 C17 H17A 109.2 . . ?
C16 C17 H17A 109.2 . . ?
C18 C17 H17B 109.2 . . ?
C16 C17 H17B 109.2 . . ?
H17A C17 H17B 107.9 . . ?
C19 C18 C17 109.98(13) . . ?
C19 C18 H18A 109.7 . . ?
C17 C18 H18A 109.7 . . ?
C19 C18 H18B 109.7 . . ?
C17 C18 H18B 109.7 . . ?
H18A C18 H18B 108.2 . . ?
C18 C19 C20 110.89(13) . . ?
C18 C19 H19A 109.5 . . ?
C20 C19 H19A 109.5 . . ?
C18 C19 H19B 109.5 . . ?
C20 C19 H19B 109.5 . . ?
H19A C19 H19B 108.1 . . ?
C19 C20 C15 111.48(12) . . ?
C19 C20 H20A 109.3 . . ?
C15 C20 H20A 109.3 . . ?
C19 C20 H20B 109.3 . . ?
C15 C20 H20B 109.3 . . ?
H20A C20 H20B 108.0 . . ?
C22 C21 C26 109.14(11) . . ?
C22 C21 P1 113.22(10) . . ?
C26 C21 P1 114.21(10) . . ?
C22 C21 H21 106.6 . . ?
C26 C21 H21 106.6 . . ?
P1 C21 H21 106.6 . . ?
C23 C22 C21 110.77(12) . . ?
C23 C22 H22A 109.5 . . ?
C21 C22 H22A 109.5 . . ?
C23 C22 H22B 109.5 . . ?
C21 C22 H22B 109.5 . . ?
H22A C22 H22B 108.1 . . ?
C24 C23 C22 111.25(12) . . ?
C24 C23 H23A 109.4 . . ?
C22 C23 H23A 109.4 . . ?
C24 C23 H23B 109.4 . . ?
C22 C23 H23B 109.4 . . ?
H23A C23 H23B 108.0 . . ?
C25 C24 C23 111.37(12) . . ?
C25 C24 H24A 109.4 . . ?
C23 C24 H24A 109.4 . . ?
C25 C24 H24B 109.4 . . ?
C23 C24 H24B 109.4 . . ?
H24A C24 H24B 108.0 . . ?
C24 C25 C26 112.58(12) . . ?
C24 C25 H25A 109.1 . . ?
C26 C25 H25A 109.1 . . ?
C24 C25 H25B 109.1 . . ?
C26 C25 H25B 109.1 . . ?
H25A C25 H25B 107.8 . . ?
C25 C26 C21 110.79(12) . . ?
C25 C26 H26A 109.5 . . ?
C21 C26 H26A 109.5 . . ?
C25 C26 H26B 109.5 . . ?
C21 C26 H26B 109.5 . . ?
H26A C26 H26B 108.1 . . ?
N1 C27 N2 107.37(13) . . ?
N1 C27 C28 127.20(14) . . ?
N2 C27 C28 125.05(13) . . ?
N1 C27 Si1 53.95(7) . . ?
N2 C27 Si1 53.53(7) . . ?
C28 C27 Si1 177.18(11) . . ?
C33 C28 C29 120.17(14) . . ?
C33 C28 C27 124.00(13) . . ?
C29 C28 C27 115.82(13) . . ?
C30 C29 C28 119.77(16) . . ?
C30 C29 H29 120.1 . . ?
C28 C29 H29 120.1 . . ?
C29 C30 C31 120.10(16) . . ?
C29 C30 H30 120.0 . . ?
C31 C30 H30 120.0 . . ?
C30 C31 C32 120.39(15) . . ?
C30 C31 H31 119.8 . . ?
C32 C31 H31 119.8 . . ?
C31 C32 C33 119.99(15) . . ?
C31 C32 H32 120.0 . . ?
C33 C32 H32 120.0 . . ?
C28 C33 C32 119.57(15) . . ?
C28 C33 H33 120.2 . . ?
C32 C33 H33 120.2 . . ?
N1 C34 C36 107.05(13) . . ?
N1 C34 C37 113.46(13) . . ?
C36 C34 C37 108.35(15) . . ?
N1 C34 C35 107.36(13) . . ?
C36 C34 C35 110.32(16) . . ?
C37 C34 C35 110.25(14) . . ?
C34 C35 H35A 109.5 . . ?
C34 C35 H35B 109.5 . . ?
H35A C35 H35B 109.5 . . ?
C34 C35 H35C 109.5 . . ?
H35A C35 H35C 109.5 . . ?
H35B C35 H35C 109.5 . . ?
C34 C36 H36A 109.5 . . ?
C34 C36 H36B 109.5 . . ?
H36A C36 H36B 109.5 . . ?
C34 C36 H36C 109.5 . . ?
H36A C36 H36C 109.5 . . ?
H36B C36 H36C 109.5 . . ?
C34 C37 H37A 109.5 . . ?
C34 C37 H37B 109.5 . . ?
H37A C37 H37B 109.5 . . ?
C34 C37 H37C 109.5 . . ?
H37A C37 H37C 109.5 . . ?
H37B C37 H37C 109.5 . . ?
N2 C38 C41 105.62(12) . . ?
N2 C38 C39 112.32(13) . . ?
C41 C38 C39 110.02(14) . . ?
N2 C38 C40 110.79(12) . . ?
C41 C38 C40 108.74(14) . . ?
C39 C38 C40 109.26(13) . . ?
C38 C39 H39A 109.5 . . ?
C38 C39 H39B 109.5 . . ?
H39A C39 H39B 109.5 . . ?
C38 C39 H39C 109.5 . . ?
H39A C39 H39C 109.5 . . ?
H39B C39 H39C 109.5 . . ?
C38 C40 H40A 109.5 . . ?
C38 C40 H40B 109.5 . . ?
H40A C40 H40B 109.5 . . ?
C38 C40 H40C 109.5 . . ?
H40A C40 H40C 109.5 . . ?
H40B C40 H40C 109.5 . . ?
C38 C41 H41A 109.5 . . ?
C38 C41 H41B 109.5 . . ?
H41A C41 H41B 109.5 . . ?
C38 C41 H41C 109.5 . . ?
H41A C41 H41C 109.5 . . ?
H41B C41 H41C 109.5 . . ?
N4 C42 C43 117.55(13) . . ?
N4 C42 C49 123.56(13) . . ?
C43 C42 C49 118.83(13) . . ?
C48 C43 C44 117.45(14) . . ?
C48 C43 C42 121.35(14) . . ?
C44 C43 C42 121.20(14) . . ?
C45 C44 C43 120.94(15) . . ?
C45 C44 H44 119.5 . . ?
C43 C44 H44 119.5 . . ?
C44 C45 C46 120.78(16) . . ?
C44 C45 H45 119.6 . . ?
C46 C45 H45 119.6 . . ?
C47 C46 C45 119.05(16) . . ?
C47 C46 H46 120.5 . . ?
C45 C46 H46 120.5 . . ?
C46 C47 C48 120.57(16) . . ?
C46 C47 H47 119.7 . . ?
C48 C47 H47 119.7 . . ?
C47 C48 C43 121.20(16) . . ?
C47 C48 H48 119.4 . . ?
C43 C48 H48 119.4 . . ?
C50 C49 C54 118.74(17) . . ?
C50 C49 C42 121.83(16) . . ?
C54 C49 C42 119.38(16) . . ?
C49 C50 C51 120.3(2) . . ?
C49 C50 H50 119.8 . . ?
C51 C50 H50 119.8 . . ?
C52 C51 C50 120.5(2) . . ?
C52 C51 H51 119.8 . . ?
C50 C51 H51 119.8 . . ?
C53 C52 C51 119.49(19) . . ?
C53 C52 H52 120.3 . . ?
C51 C52 H52 120.3 . . ?
C52 C53 C54 121.0(2) . . ?
C52 C53 H53 119.5 . . ?
C54 C53 H53 119.5 . . ?
C49 C54 C53 119.9(2) . . ?
C49 C54 H54 120.1 . . ?
C53 C54 H54 120.1 . . ?
C60A C55A C56A 115.6(10) . . ?
C60A C55A C61A 125.8(9) . . ?
C56A C55A C61A 118.5(10) . . ?
C57A C56A C55A 120.4(8) . . ?
C57A C56A H56A 119.8 . . ?
C55A C56A H56A 119.8 . . ?
C58A C57A C56A 123.9(7) . . ?
C58A C57A H57A 118.0 . . ?
C56A C57A H57A 118.0 . . ?
C57A C58A C59A 117.7(7) . . ?
C57A C58A H58A 121.1 . . ?
C59A C58A H58A 121.1 . . ?
C60A C59A C58A 119.0(7) . . ?
C60A C59A H59A 120.5 . . ?
C58A C59A H59A 120.5 . . ?
C59A C60A C55A 123.2(8) . . ?
C59A C60A H60A 118.4 . . ?
C55A C60A H60A 118.4 . . ?
C55A C61A H61A 109.5 . . ?
C55A C61A H61B 109.5 . . ?
H61A C61A H61B 109.5 . . ?
C55A C61A H61C 109.5 . . ?
H61A C61A H61C 109.5 . . ?
H61B C61A H61C 109.5 . . ?
C60B C55B C56B 116.6(10) . . ?
C60B C55B C61B 125.3(14) . . ?
C56B C55B C61B 118.0(10) . . ?
C57B C56B C55B 117.7(9) . . ?
C57B C56B H56B 121.1 . . ?
C55B C56B H56B 121.1 . . ?
C58B C57B C56B 122.4(11) . . ?
C58B C57B H57B 118.8 . . ?
C56B C57B H57B 118.8 . . ?
C59B C58B C57B 120.1(10) . . ?
C59B C58B H58B 119.9 . . ?
C57B C58B H58B 119.9 . . ?
C58B C59B C60B 116.4(10) . . ?
C58B C59B H59B 121.8 . . ?
C60B C59B H59B 121.8 . . ?
C55B C60B C59B 126.7(14) . . ?
C55B C60B H60B 116.7 . . ?
C59B C60B H60B 116.7 . . ?
C55B C61B H61D 109.5 . . ?
C55B C61B H61E 109.5 . . ?
H61D C61B H61E 109.5 . . ?
C55B C61B H61F 109.5 . . ?
H61D C61B H61F 109.5 . . ?
H61E C61B H61F 109.5 . . ?

loop_
_geom_bond_atom_site_label_1
_geom_bond_atom_site_label_2
_geom_bond_distance
_geom_bond_site_symmetry_2
_geom_bond_publ_flag
Si1 N3 1.6765(12) . ?
Si1 N2 1.8368(13) . ?
Si1 C1 1.8437(15) . ?
Si1 N1 1.8469(13) . ?
Si1 C27 2.2842(15) . ?
O1 S1 1.4506(11) . ?
N2 C27 1.351(2) . ?
N2 C38 1.4953(19) . ?
S1 O2 1.4513(10) . ?
S1 C1 1.7171(14) . ?
S1 C2 1.7849(15) . ?
P1 C1 1.7629(14) . ?
P1 C9 1.8311(14) . ?
P1 C15 1.8456(14) . ?
P1 C21 1.8507(14) . ?
N1 C27 1.3207(19) . ?
N1 C34 1.4799(19) . ?
N3 N4 1.3847(17) . ?
N4 C42 1.2963(19) . ?
C3 C4 1.387(2) . ?
C3 C2 1.388(2) . ?
C3 H3 0.9500 . ?
C4 C5 1.392(3) . ?
C4 H4 0.9500 . ?
C2 C7 1.386(2) . ?
C5 C6 1.394(2) . ?
C5 C8 1.510(2) . ?
C6 C7 1.386(2) . ?
C6 H6 0.9500 . ?
C7 H7 0.9500 . ?
C8 H8A 0.9800 . ?
C8 H8B 0.9800 . ?
C8 H8C 0.9800 . ?
C9 C10 1.533(2) . ?
C9 C14 1.5425(19) . ?
C9 H9 1.0000 . ?
C10 C11 1.525(2) . ?
C10 H10A 0.9900 . ?
C10 H10B 0.9900 . ?
C11 C12 1.532(2) . ?
C11 H11A 0.9900 . ?
C11 H11B 0.9900 . ?
C12 C13 1.526(2) . ?
C12 H12A 0.9900 . ?
C12 H12B 0.9900 . ?
C13 C14 1.534(2) . ?
C13 H13A 0.9900 . ?
C13 H13B 0.9900 . ?
C14 H14A 0.9900 . ?
C14 H14B 0.9900 . ?
C15 C20 1.5355(19) . ?
C15 C16 1.539(2) . ?
C15 H15 1.0000 . ?
C16 C17 1.528(2) . ?
C16 H16A 0.9900 . ?
C16 H16B 0.9900 . ?
C17 C18 1.526(2) . ?
C17 H17A 0.9900 . ?
C17 H17B 0.9900 . ?
C18 C19 1.522(2) . ?
C18 H18A 0.9900 . ?
C18 H18B 0.9900 . ?
C19 C20 1.527(2) . ?
C19 H19A 0.9900 . ?
C19 H19B 0.9900 . ?
C20 H20A 0.9900 . ?
C20 H20B 0.9900 . ?
C21 C22 1.541(2) . ?
C21 C26 1.5444(19) . ?
C21 H21 1.0000 . ?
C22 C23 1.530(2) . ?
C22 H22A 0.9900 . ?
C22 H22B 0.9900 . ?
C23 C24 1.527(2) . ?
C23 H23A 0.9900 . ?
C23 H23B 0.9900 . ?
C24 C25 1.521(2) . ?
C24 H24A 0.9900 . ?
C24 H24B 0.9900 . ?
C25 C26 1.529(2) . ?
C25 H25A 0.9900 . ?
C25 H25B 0.9900 . ?
C26 H26A 0.9900 . ?
C26 H26B 0.9900 . ?
C27 C28 1.487(2) . ?
C28 C33 1.386(2) . ?
C28 C29 1.396(2) . ?
C29 C30 1.379(2) . ?
C29 H29 0.9500 . ?
C30 C31 1.382(3) . ?
C30 H30 0.9500 . ?
C31 C32 1.383(3) . ?
C31 H31 0.9500 . ?
C32 C33 1.389(2) . ?
C32 H32 0.9500 . ?
C33 H33 0.9500 . ?
C34 C36 1.519(2) . ?
C34 C37 1.524(2) . ?
C34 C35 1.527(2) . ?
C35 H35A 0.9800 . ?
C35 H35B 0.9800 . ?
C35 H35C 0.9800 . ?
C36 H36A 0.9800 . ?
C36 H36B 0.9800 . ?
C36 H36C 0.9800 . ?
C37 H37A 0.9800 . ?
C37 H37B 0.9800 . ?
C37 H37C 0.9800 . ?
C38 C41 1.522(2) . ?
C38 C39 1.532(2) . ?
C38 C40 1.533(2) . ?
C39 H39A 0.9800 . ?
C39 H39B 0.9800 . ?
C39 H39C 0.9800 . ?
C40 H40A 0.9800 . ?
C40 H40B 0.9800 . ?
C40 H40C 0.9800 . ?
C41 H41A 0.9800 . ?
C41 H41B 0.9800 . ?
C41 H41C 0.9800 . ?
C42 C43 1.477(2) . ?
C42 C49 1.502(2) . ?
C43 C48 1.398(2) . ?
C43 C44 1.405(2) . ?
C44 C45 1.383(2) . ?
C44 H44 0.9500 . ?
C45 C46 1.384(3) . ?
C45 H45 0.9500 . ?
C46 C47 1.384(3) . ?
C46 H46 0.9500 . ?
C47 C48 1.386(2) . ?
C47 H47 0.9500 . ?
C48 H48 0.9500 . ?
C49 C50 1.382(3) . ?
C49 C54 1.388(3) . ?
C50 C51 1.398(3) . ?
C50 H50 0.9500 . ?
C51 C52 1.367(4) . ?
C51 H51 0.9500 . ?
C52 C53 1.363(4) . ?
C52 H52 0.9500 . ?
C53 C54 1.395(3) . ?
C53 H53 0.9500 . ?
C54 H54 0.9500 . ?
C55A C60A 1.391(14) . ?
C55A C56A 1.410(10) . ?
C55A C61A 1.504(17) . ?
C56A C57A 1.381(8) . ?
C56A H56A 0.9500 . ?
C57A C58A 1.331(8) . ?
C57A H57A 0.9500 . ?
C58A C59A 1.418(12) . ?
C58A H58A 0.9500 . ?
C59A C60A 1.390(15) . ?
C59A H59A 0.9500 . ?
C60A H60A 0.9500 . ?
C61A H61A 0.9800 . ?
C61A H61B 0.9800 . ?
C61A H61C 0.9800 . ?
C55B C60B 1.30(2) . ?
C55B C56B 1.438(15) . ?
C55B C61B 1.448(12) . ?
C56B C57B 1.384(18) . ?
C56B H56B 0.9500 . ?
C57B C58B 1.377(15) . ?
C57B H57B 0.9500 . ?
C58B C59B 1.341(13) . ?
C58B H58B 0.9500 . ?
C59B C60B 1.417(14) . ?
C59B H59B 0.9500 . ?
C60B H60B 0.9500 . ?
C61B H61D 0.9800 . ?
C61B H61E 0.9800 . ?
C61B H61F 0.9800 . ?

loop_
_geom_torsion_atom_site_label_1
_geom_torsion_atom_site_label_2
_geom_torsion_atom_site_label_3
_geom_torsion_atom_site_label_4
_geom_torsion
_geom_torsion_site_symmetry_1
_geom_torsion_site_symmetry_2
_geom_torsion_site_symmetry_3
_geom_torsion_site_symmetry_4
_geom_torsion_publ_flag
N3 Si1 N2 C27 -104.86(9) . . . . ?
C1 Si1 N2 C27 114.09(9) . . . . ?
N1 Si1 N2 C27 2.59(8) . . . . ?
N3 Si1 N2 C38 44.26(16) . . . . ?
C1 Si1 N2 C38 -96.79(15) . . . . ?
N1 Si1 N2 C38 151.71(15) . . . . ?
C27 Si1 N2 C38 149.12(19) . . . . ?
N3 Si1 N1 C27 111.07(9) . . . . ?
N2 Si1 N1 C27 -2.65(8) . . . . ?
C1 Si1 N1 C27 -114.83(9) . . . . ?
N3 Si1 N1 C34 -62.57(16) . . . . ?
N2 Si1 N1 C34 -176.29(16) . . . . ?
C1 Si1 N1 C34 71.53(16) . . . . ?
C27 Si1 N1 C34 -173.6(2) . . . . ?
N2 Si1 N3 N4 37.16(11) . . . . ?
C1 Si1 N3 N4 -179.98(9) . . . . ?
N1 Si1 N3 N4 -43.85(11) . . . . ?
C27 Si1 N3 N4 -4.77(12) . . . . ?
Si1 N3 N4 C42 167.37(11) . . . . ?
C2 C3 C4 C5 -1.5(2) . . . . ?
O1 S1 C1 P1 25.91(11) . . . . ?
O2 S1 C1 P1 156.55(8) . . . . ?
C2 S1 C1 P1 -90.23(10) . . . . ?
O1 S1 C1 Si1 -143.05(8) . . . . ?
O2 S1 C1 Si1 -12.40(10) . . . . ?
C2 S1 C1 Si1 100.81(9) . . . . ?
C9 P1 C1 S1 152.87(8) . . . . ?
C15 P1 C1 S1 -90.89(10) . . . . ?
C21 P1 C1 S1 28.11(11) . . . . ?
C9 P1 C1 Si1 -38.83(11) . . . . ?
C15 P1 C1 Si1 77.41(10) . . . . ?
C21 P1 C1 Si1 -163.59(8) . . . . ?
N3 Si1 C1 S1 169.09(8) . . . . ?
N2 Si1 C1 S1 -47.70(10) . . . . ?
N1 Si1 C1 S1 34.56(10) . . . . ?
C27 Si1 C1 S1 -5.86(12) . . . . ?
N3 Si1 C1 P1 0.43(11) . . . . ?
N2 Si1 C1 P1 143.64(8) . . . . ?
N1 Si1 C1 P1 -134.10(8) . . . . ?
C27 Si1 C1 P1 -174.51(7) . . . . ?
C4 C3 C2 C7 2.6(2) . . . . ?
C4 C3 C2 S1 -179.84(11) . . . . ?
O1 S1 C2 C7 163.97(11) . . . . ?
O2 S1 C2 C7 40.44(13) . . . . ?
C1 S1 C2 C7 -75.79(13) . . . . ?
O1 S1 C2 C3 -13.59(13) . . . . ?
O2 S1 C2 C3 -137.12(12) . . . . ?
C1 S1 C2 C3 106.66(12) . . . . ?
C3 C4 C5 C6 -0.9(2) . . . . ?
C3 C4 C5 C8 178.85(15) . . . . ?
C4 C5 C6 C7 2.0(2) . . . . ?
C8 C5 C6 C7 -177.68(15) . . . . ?
C5 C6 C7 C2 -0.9(2) . . . . ?
C3 C2 C7 C6 -1.5(2) . . . . ?
S1 C2 C7 C6 -179.08(12) . . . . ?
C1 P1 C9 C10 -53.62(12) . . . . ?
C15 P1 C9 C10 -175.35(10) . . . . ?
C21 P1 C9 C10 72.26(12) . . . . ?
C1 P1 C9 C14 177.07(10) . . . . ?
C15 P1 C9 C14 55.35(12) . . . . ?
C21 P1 C9 C14 -57.05(12) . . . . ?
C14 C9 C10 C11 -61.79(15) . . . . ?
P1 C9 C10 C11 166.62(10) . . . . ?
C9 C10 C11 C12 58.90(17) . . . . ?
C10 C11 C12 C13 -54.90(18) . . . . ?
C11 C12 C13 C14 53.44(18) . . . . ?
C12 C13 C14 C9 -55.81(17) . . . . ?
C10 C9 C14 C13 60.08(15) . . . . ?
P1 C9 C14 C13 -167.37(10) . . . . ?
C1 P1 C15 C20 57.77(12) . . . . ?
C9 P1 C15 C20 177.34(10) . . . . ?
C21 P1 C15 C20 -65.84(11) . . . . ?
C1 P1 C15 C16 -69.04(12) . . . . ?
C9 P1 C15 C16 50.53(11) . . . . ?
C21 P1 C15 C16 167.34(10) . . . . ?
C20 C15 C16 C17 52.84(16) . . . . ?
P1 C15 C16 C17 179.11(10) . . . . ?
C15 C16 C17 C18 -55.25(17) . . . . ?
C16 C17 C18 C19 57.80(17) . . . . ?
C17 C18 C19 C20 -57.72(16) . . . . ?
C18 C19 C20 C15 56.39(16) . . . . ?
C16 C15 C20 C19 -53.94(16) . . . . ?
P1 C15 C20 C19 178.05(10) . . . . ?
C1 P1 C21 C22 77.22(11) . . . . ?
C9 P1 C21 C22 -46.96(12) . . . . ?
C15 P1 C21 C22 -159.02(10) . . . . ?
C1 P1 C21 C26 -157.04(10) . . . . ?
C9 P1 C21 C26 78.77(11) . . . . ?
C15 P1 C21 C26 -33.29(12) . . . . ?
C26 C21 C22 C23 58.70(15) . . . . ?
P1 C21 C22 C23 -172.90(10) . . . . ?
C21 C22 C23 C24 -57.69(16) . . . . ?
C22 C23 C24 C25 54.17(17) . . . . ?
C23 C24 C25 C26 -53.29(17) . . . . ?
C24 C25 C26 C21 55.19(16) . . . . ?
C22 C21 C26 C25 -57.07(15) . . . . ?
P1 C21 C26 C25 175.08(10) . . . . ?
C34 N1 C27 N2 177.87(14) . . . . ?
Si1 N1 C27 N2 3.58(11) . . . . ?
C34 N1 C27 C28 -8.9(2) . . . . ?
Si1 N1 C27 C28 176.80(13) . . . . ?
C34 N1 C27 Si1 174.29(18) . . . . ?
C38 N2 C27 N1 -156.92(13) . . . . ?
Si1 N2 C27 N1 -3.60(11) . . . . ?
C38 N2 C27 C28 29.7(2) . . . . ?
Si1 N2 C27 C28 -177.00(13) . . . . ?
C38 N2 C27 Si1 -153.32(16) . . . . ?
N1 C27 C28 C33 88.1(2) . . . . ?
N2 C27 C28 C33 -99.77(19) . . . . ?
N1 C27 C28 C29 -91.64(19) . . . . ?
N2 C27 C28 C29 80.4(2) . . . . ?
C33 C28 C29 C30 -0.3(3) . . . . ?
C27 C28 C29 C30 179.46(17) . . . . ?
C28 C29 C30 C31 0.9(3) . . . . ?
C29 C30 C31 C32 -0.6(3) . . . . ?
C30 C31 C32 C33 -0.3(3) . . . . ?
C29 C28 C33 C32 -0.6(2) . . . . ?
C27 C28 C33 C32 179.65(15) . . . . ?
C31 C32 C33 C28 0.9(3) . . . . ?
C27 N1 C34 C36 153.29(16) . . . . ?
Si1 N1 C34 C36 -35.2(2) . . . . ?
C27 N1 C34 C37 33.8(2) . . . . ?
Si1 N1 C34 C37 -154.66(13) . . . . ?
C27 N1 C34 C35 -88.25(19) . . . . ?
Si1 N1 C34 C35 83.26(18) . . . . ?
C27 N2 C38 C41 173.49(14) . . . . ?
Si1 N2 C38 C41 33.34(19) . . . . ?
C27 N2 C38 C39 -66.58(19) . . . . ?
Si1 N2 C38 C39 153.27(12) . . . . ?
C27 N2 C38 C40 55.91(19) . . . . ?
Si1 N2 C38 C40 -84.24(17) . . . . ?
N3 N4 C42 C43 179.97(12) . . . . ?
N3 N4 C42 C49 -2.7(2) . . . . ?
N4 C42 C43 C48 -165.19(15) . . . . ?
C49 C42 C43 C48 17.3(2) . . . . ?
N4 C42 C43 C44 15.7(2) . . . . ?
C49 C42 C43 C44 -161.75(15) . . . . ?
C48 C43 C44 C45 -0.1(2) . . . . ?
C42 C43 C44 C45 179.01(15) . . . . ?
C43 C44 C45 C46 -0.2(3) . . . . ?
C44 C45 C46 C47 0.8(3) . . . . ?
C45 C46 C47 C48 -1.1(3) . . . . ?
C46 C47 C48 C43 0.8(3) . . . . ?
C44 C43 C48 C47 -0.2(2) . . . . ?
C42 C43 C48 C47 -179.32(15) . . . . ?
N4 C42 C49 C50 94.3(2) . . . . ?
C43 C42 C49 C50 -88.42(19) . . . . ?
N4 C42 C49 C54 -88.5(2) . . . . ?
C43 C42 C49 C54 88.83(19) . . . . ?
C54 C49 C50 C51 -1.1(3) . . . . ?
C42 C49 C50 C51 176.18(16) . . . . ?
C49 C50 C51 C52 0.3(3) . . . . ?
C50 C51 C52 C53 0.9(3) . . . . ?
C51 C52 C53 C54 -1.3(3) . . . . ?
C50 C49 C54 C53 0.7(3) . . . . ?
C42 C49 C54 C53 -176.67(16) . . . . ?
C52 C53 C54 C49 0.6(3) . . . . ?
C60A C55A C56A C57A 2.5(12) . . . . ?
C61A C55A C56A C57A -176.4(6) . . . . ?
C55A C56A C57A C58A 0.0(9) . . . . ?
C56A C57A C58A C59A -1.6(8) . . . . ?
C57A C58A C59A C60A 0.6(8) . . . . ?
C58A C59A C60A C55A 2.1(10) . . . . ?
C56A C55A C60A C59A -3.5(12) . . . . ?
C61A C55A C60A C59A 175.2(8) . . . . ?
C60B C55B C56B C57B -1.0(14) . . . . ?
C61B C55B C56B C57B 176.5(8) . . . . ?
C55B C56B C57B C58B 2.6(13) . . . . ?
C56B C57B C58B C59B -1.0(13) . . . . ?
C57B C58B C59B C60B -2.0(13) . . . . ?
C56B C55B C60B C59B -2.3(19) . . . . ?
C61B C55B C60B C59B -179.6(10) . . . . ?
C58B C59B C60B C55B 3.9(19) . . . . ?

loop_
_exptl_oxdiff_crystal_face_indexfrac_h
_exptl_oxdiff_crystal_face_indexfrac_k
_exptl_oxdiff_crystal_face_indexfrac_l
_exptl_oxdiff_crystal_face_x
_exptl_oxdiff_crystal_face_y
_exptl_oxdiff_crystal_face_z
0.5387 6.5869 -5.7604 0.1196 0.5026 0.8562
5.4679 -1.4265 -7.4194 0.2205 0.9197 -0.3249
0.4630 -6.9992 4.5141 -0.0814 -0.3433 -0.9357
-5.4970 1.8819 7.1241 -0.2151 -0.8972 0.3858
-2.4870 -0.5819 -13.0734 -0.7847 0.4797 0.3926
2.3925 1.0558 13.2760 0.8031 -0.4911 -0.3373
6.0340 -1.5859 3.2781 0.6828 0.3721 -0.6288
1.7104 7.9204 0.4912 0.5386 0.2919 0.7904
-1.9290 -7.8637 -0.6100 -0.5634 -0.3054 -0.7677
-6.1382 1.0826 -3.3069 -0.7164 -0.3903 0.5782
0.9662 -0.7521 -13.9966 -0.4695 0.8638 0.1829
-1.3931 5.2689 -8.0933 -0.2272 0.4201 0.8786
